data_4107971
loop_
_publ_author_name
'Zsolt Csok'
'Oleg Vechorkin'
'Seth B. Harkins'
'Rosario Scopelliti'
'Xile Hu'

_publ_section_title
;
 Nickel Complexes of a Pincer NN2 Ligand: Multiple Carbon-Chloride
 Activation of CH2Cl2 and CHCl3 Leads to Selective Carbon-Carbon Bond
 Formation
;
_journal_name_full 'Journal of the American Chemical Society'
_journal_page_first 8156
_journal_page_last 8157
_journal_paper_doi 10.1021/ja8025938
_journal_volume 130
_journal_year 2008
_chemical_formula_moiety 'C16 H20 I N3 Ni'
_chemical_formula_sum 'C16 H20 I N3 Ni'
_chemical_formula_weight 439.96
_chemical_name_systematic
; 
 ? 
;
_space_group_IT_number 14
_symmetry_cell_setting monoclinic
_symmetry_space_group_name_Hall '-P 2ybc'
_symmetry_space_group_name_H-M 'P 1 21/c 1'
_atom_sites_solution_hydrogens geom
_atom_sites_solution_primary direct
_atom_sites_solution_secondary difmap
_audit_creation_method SHELXL-97
_cell_angle_alpha 90.00
_cell_angle_beta 112.874(4)
_cell_angle_gamma 90.00
_cell_formula_units_Z 4
_cell_length_a 9.5968(3)
_cell_length_b 17.1226(4)
_cell_length_c 10.9594(3)
_cell_measurement_reflns_used 10944
_cell_measurement_temperature 140(2)
_cell_measurement_theta_max 28.7032
_cell_measurement_theta_min 2.6737
_cell_volume 1659.26(9)
_computing_cell_refinement
; 
CrysAlis RED, Oxford Diffraction Ltd., 
Version 1.171.32.5 (release 08-05-2007 CrysAlis171 .NET) 
(compiled May  8 2007,13:10:02) 
;
_computing_data_collection
; 
CrysAlis CCD, Oxford Diffraction Ltd., 
Version 1.171.32.5 (release 08-05-2007 CrysAlis171 .NET) 
(compiled May  8 2007,13:10:02) 
;
_computing_data_reduction
; 
CrysAlis RED, Oxford Diffraction Ltd., 
Version 1.171.32.5 (release 08-05-2007 CrysAlis171 .NET) 
(compiled May  8 2007,13:10:02) 
;
_computing_molecular_graphics 'Bruker SHELXTL'
_computing_publication_material 'Bruker SHELXTL'
_computing_structure_refinement 'SHELXL-97 (Sheldrick, 1997)'
_computing_structure_solution 'SHELXS-97 (Sheldrick, 1990)'
_diffrn_ambient_temperature 140(2)
_diffrn_detector_area_resol_mean 8.2812
_diffrn_measured_fraction_theta_full 0.995
_diffrn_measured_fraction_theta_max 0.995
_diffrn_measurement_device_type 'Oxford Diffraction, KM4/Sapphire CCD'
_diffrn_measurement_method 'phi and omega scans'
_diffrn_radiation_monochromator graphite
_diffrn_radiation_source 'fine-focus sealed tube'
_diffrn_radiation_type MoK\a
_diffrn_radiation_wavelength 0.71073
_diffrn_reflns_av_R_equivalents 0.0173
_diffrn_reflns_av_sigmaI/netI 0.0122
_diffrn_reflns_limit_h_max 12
_diffrn_reflns_limit_h_min -12
_diffrn_reflns_limit_k_max 18
_diffrn_reflns_limit_k_min -22
_diffrn_reflns_limit_l_max 14
_diffrn_reflns_limit_l_min -14
_diffrn_reflns_number 15002
_diffrn_reflns_theta_full 27.48
_diffrn_reflns_theta_max 27.48
_diffrn_reflns_theta_min 2.68
_exptl_absorpt_coefficient_mu 3.027
_exptl_absorpt_correction_T_max 1.00000
_exptl_absorpt_correction_T_min 0.58750
_exptl_absorpt_correction_type multi-scan
_exptl_absorpt_process_details
; 
CrysAlis RED, Oxford Diffraction Ltd., 
Version 1.171.32.5 (release 08-05-2007 CrysAlis171 .NET) 
(compiled May  8 2007,13:10:02) 
empirical absorption correction using spherical harmonics, 
 implemented in SCALE3 ABSPACK scaling algorithm. 
;
_exptl_crystal_colour orange-yellow
_exptl_crystal_density_diffrn 1.761
_exptl_crystal_description prismatic
_exptl_crystal_F_000 872
_exptl_crystal_size_max 0.34
_exptl_crystal_size_mid 0.30
_exptl_crystal_size_min 0.20
_refine_diff_density_max 0.577
_refine_diff_density_min -1.015
_refine_diff_density_rms 0.082
_refine_ls_extinction_method none
_refine_ls_goodness_of_fit_ref 1.069
_refine_ls_hydrogen_treatment riding
_refine_ls_matrix_type full
_refine_ls_number_parameters 190
_refine_ls_number_reflns 3798
_refine_ls_number_restraints 0
_refine_ls_restrained_S_all 1.069
_refine_ls_R_factor_all 0.0306
_refine_ls_R_factor_gt 0.0243
_refine_ls_shift/su_max 0.001
_refine_ls_shift/su_mean 0.000
_refine_ls_structure_factor_coef Fsqd
_refine_ls_weighting_details 'calc w=1/[\s^2^(Fo^2^)+(0.0264P)^2^+2.5515P] where P=(Fo^2^+2Fc^2^)/3'
_refine_ls_weighting_scheme calc
_refine_ls_wR_factor_gt 0.0578
_refine_ls_wR_factor_ref 0.0624
_reflns_number_gt 3360
_reflns_number_total 3798
_reflns_threshold_expression >2sigma(I)
_cod_data_source_file ja8025938-file008.cif
_cod_data_source_block cz1045
_cod_original_cell_volume 1659.26(8)
_cod_database_code 4107971

loop_
_symmetry_equiv_pos_as_xyz
'x, y, z'
'-x, y+1/2, -z+1/2'
'-x, -y, -z'
'x, -y-1/2, z-1/2'

loop_
_atom_site_label
_atom_site_type_symbol
_atom_site_fract_x
_atom_site_fract_y
_atom_site_fract_z
_atom_site_U_iso_or_equiv
_atom_site_adp_type
_atom_site_occupancy
_atom_site_symmetry_multiplicity
_atom_site_calc_flag
_atom_site_refinement_flags
I1 I 0.13059(3) 0.127121(11) 0.187356(17) 0.03940(7) Uani 1 1 d .
Ni1 Ni 0.21134(3) 0.040184(17) 0.39315(3) 0.01769(7) Uani 1 1 d .
N1 N 0.2021(2) -0.05748(12) 0.29460(19) 0.0212(4) Uani 1 1 d .
N2 N 0.2757(2) -0.02227(11) 0.54177(18) 0.0192(4) Uani 1 1 d .
N3 N 0.2181(2) 0.12662(11) 0.51447(19) 0.0184(4) Uani 1 1 d .
C1 C 0.2527(3) -0.12229(14) 0.3908(2) 0.0211(5) Uani 1 1 d .
C2 C 0.2546(3) -0.19962(15) 0.3534(3) 0.0296(6) Uani 1 1 d .
H2 H 0.2159 -0.2134 0.2623 0.036 Uiso 1 1 calc R
C3 C 0.3130(3) -0.25649(15) 0.4494(3) 0.0340(6) Uani 1 1 d .
H3 H 0.3111 -0.3098 0.4250 0.041 Uiso 1 1 calc R
C4 C 0.3741(3) -0.23501(15) 0.5809(3) 0.0310(6) Uani 1 1 d .
H4 H 0.4200 -0.2736 0.6466 0.037 Uiso 1 1 calc R
C5 C 0.3698(3) -0.15810(14) 0.6194(3) 0.0245(5) Uani 1 1 d .
H5 H 0.4137 -0.1444 0.7105 0.029 Uiso 1 1 calc R
C6 C 0.3004(3) -0.10038(13) 0.5236(2) 0.0187(4) Uani 1 1 d .
C7 C 0.2872(2) 0.01298(13) 0.6586(2) 0.0172(4) Uani 1 1 d .
C8 C 0.3126(3) -0.02116(15) 0.7822(2) 0.0241(5) Uani 1 1 d .
H8 H 0.3178 -0.0764 0.7912 0.029 Uiso 1 1 calc R
C9 C 0.3302(3) 0.02508(16) 0.8909(2) 0.0269(5) Uani 1 1 d .
H9 H 0.3489 0.0009 0.9737 0.032 Uiso 1 1 calc R
C10 C 0.3213(3) 0.10536(16) 0.8817(2) 0.0272(5) Uani 1 1 d .
H10 H 0.3389 0.1364 0.9581 0.033 Uiso 1 1 calc R
C11 C 0.2862(3) 0.14005(14) 0.7586(2) 0.0240(5) Uani 1 1 d .
H11 H 0.2756 0.1952 0.7496 0.029 Uiso 1 1 calc R
C12 C 0.2666(3) 0.09414(13) 0.6495(2) 0.0183(4) Uani 1 1 d .
C13 C 0.0416(3) -0.07210(19) 0.2023(3) 0.0400(7) Uani 1 1 d .
H13A H 0.0350 -0.1224 0.1576 0.060 Uiso 1 1 calc R
H13B H 0.0080 -0.0303 0.1361 0.060 Uiso 1 1 calc R
H13C H -0.0232 -0.0732 0.2527 0.060 Uiso 1 1 calc R
C14 C 0.3025(4) -0.0551(2) 0.2196(4) 0.0481(9) Uani 1 1 d .
H14A H 0.4069 -0.0454 0.2810 0.072 Uiso 1 1 calc R
H14B H 0.2695 -0.0131 0.1537 0.072 Uiso 1 1 calc R
H14C H 0.2971 -0.1052 0.1746 0.072 Uiso 1 1 calc R
C15 C 0.3246(3) 0.19030(15) 0.5148(3) 0.0287(5) Uani 1 1 d .
H15A H 0.3249 0.2309 0.5780 0.043 Uiso 1 1 calc R
H15B H 0.2920 0.2130 0.4259 0.043 Uiso 1 1 calc R
H15C H 0.4268 0.1688 0.5407 0.043 Uiso 1 1 calc R
C16 C 0.0626(3) 0.15906(17) 0.4775(3) 0.0294(5) Uani 1 1 d .
H16A H -0.0069 0.1169 0.4765 0.044 Uiso 1 1 calc R
H16B H 0.0290 0.1828 0.3894 0.044 Uiso 1 1 calc R
H16C H 0.0637 0.1987 0.5423 0.044 Uiso 1 1 calc R

loop_
_atom_site_aniso_label
_atom_site_aniso_U_11
_atom_site_aniso_U_22
_atom_site_aniso_U_33
_atom_site_aniso_U_23
_atom_site_aniso_U_13
_atom_site_aniso_U_12
I1 0.06312(14) 0.03146(11) 0.01999(9) 0.00755(7) 0.01219(8) 0.00321(9)
Ni1 0.02116(14) 0.01812(14) 0.01346(13) 0.00129(10) 0.00635(11) 0.00010(11)
N1 0.0222(10) 0.0257(10) 0.0184(9) -0.0024(8) 0.0109(8) -0.0018(8)
N2 0.0249(10) 0.0159(9) 0.0172(9) 0.0013(7) 0.0087(8) 0.0016(7)
N3 0.0213(9) 0.0169(9) 0.0170(9) 0.0027(7) 0.0074(7) -0.0010(7)
C1 0.0177(10) 0.0231(11) 0.0258(12) -0.0015(9) 0.0119(9) -0.0023(9)
C2 0.0325(14) 0.0262(13) 0.0371(14) -0.0107(11) 0.0212(12) -0.0058(11)
C3 0.0417(16) 0.0172(12) 0.0549(18) -0.0057(11) 0.0317(14) -0.0046(11)
C4 0.0377(15) 0.0200(12) 0.0463(16) 0.0082(11) 0.0283(13) 0.0064(10)
C5 0.0253(12) 0.0220(12) 0.0302(13) 0.0040(10) 0.0153(10) 0.0033(9)
C6 0.0183(10) 0.0174(10) 0.0244(11) 0.0000(9) 0.0129(9) -0.0018(8)
C7 0.0158(10) 0.0193(10) 0.0168(10) 0.0004(8) 0.0067(8) -0.0009(8)
C8 0.0288(12) 0.0237(12) 0.0209(11) 0.0064(9) 0.0108(10) 0.0053(10)
C9 0.0288(13) 0.0361(14) 0.0162(11) 0.0042(10) 0.0094(9) 0.0038(11)
C10 0.0290(13) 0.0345(14) 0.0171(11) -0.0068(10) 0.0076(10) -0.0036(11)
C11 0.0270(12) 0.0222(12) 0.0231(12) -0.0044(9) 0.0101(10) -0.0047(9)
C12 0.0183(10) 0.0203(11) 0.0167(10) 0.0014(8) 0.0071(8) -0.0025(8)
C13 0.0340(15) 0.0403(16) 0.0308(14) -0.0050(12) -0.0036(12) -0.0077(13)
C14 0.067(2) 0.0448(18) 0.061(2) 0.0156(16) 0.0558(19) 0.0165(16)
C15 0.0387(14) 0.0224(12) 0.0273(12) 0.0014(10) 0.0153(11) -0.0103(11)
C16 0.0275(13) 0.0352(14) 0.0240(12) 0.0041(10) 0.0085(10) 0.0114(11)

loop_
_atom_type_symbol
_atom_type_description
_atom_type_scat_dispersion_real
_atom_type_scat_dispersion_imag
_atom_type_scat_source
C C 0.0033 0.0016 'International Tables Vol C Tables 4.2.6.8 and 6.1.1.4'
H H 0.0000 0.0000 'International Tables Vol C Tables 4.2.6.8 and 6.1.1.4'
N N 0.0061 0.0033 'International Tables Vol C Tables 4.2.6.8 and 6.1.1.4'
Ni Ni 0.3393 1.1124 'International Tables Vol C Tables 4.2.6.8 and 6.1.1.4'
I I -0.4742 1.8119 'International Tables Vol C Tables 4.2.6.8 and 6.1.1.4'

loop_
_geom_angle_atom_site_label_1
_geom_angle_atom_site_label_2
_geom_angle_atom_site_label_3
_geom_angle
N2 Ni1 N3 85.85(8)
N2 Ni1 N1 85.43(8)
N3 Ni1 N1 170.61(8)
N2 Ni1 I1 178.20(6)
N3 Ni1 I1 94.41(6)
N1 Ni1 I1 94.41(6)
C1 N1 C14 108.1(2)
C1 N1 C13 108.8(2)
C14 N1 C13 110.3(2)
C1 N1 Ni1 108.29(14)
C14 N1 Ni1 112.17(19)
C13 N1 Ni1 109.05(17)
C7 N2 C6 126.78(19)
C7 N2 Ni1 116.40(15)
C6 N2 Ni1 116.74(15)
C12 N3 C15 108.90(18)
C12 N3 C16 107.72(18)
C15 N3 C16 109.9(2)
C12 N3 Ni1 107.92(14)
C15 N3 Ni1 113.11(15)
C16 N3 Ni1 109.16(15)
C2 C1 C6 121.8(2)
C2 C1 N1 123.0(2)
C6 C1 N1 115.2(2)
C3 C2 C1 119.7(3)
C3 C2 H2 120.1
C1 C2 H2 120.1
C4 C3 C2 119.3(2)
C4 C3 H3 120.3
C2 C3 H3 120.3
C3 C4 C5 121.3(3)
C3 C4 H4 119.3
C5 C4 H4 119.3
C4 C5 C6 120.1(2)
C4 C5 H5 120.0
C6 C5 H5 120.0
N2 C6 C1 113.8(2)
N2 C6 C5 128.9(2)
C1 C6 C5 117.2(2)
N2 C7 C12 114.16(19)
N2 C7 C8 129.3(2)
C12 C7 C8 116.6(2)
C9 C8 C7 120.5(2)
C9 C8 H8 119.7
C7 C8 H8 119.7
C10 C9 C8 121.6(2)
C10 C9 H9 119.2
C8 C9 H9 119.2
C9 C10 C11 118.8(2)
C9 C10 H10 120.6
C11 C10 H10 120.6
C12 C11 C10 119.8(2)
C12 C11 H11 120.1
C10 C11 H11 120.1
C11 C12 C7 122.3(2)
C11 C12 N3 122.5(2)
C7 C12 N3 115.18(19)
N1 C13 H13A 109.5
N1 C13 H13B 109.5
H13A C13 H13B 109.5
N1 C13 H13C 109.5
H13A C13 H13C 109.5
H13B C13 H13C 109.5
N1 C14 H14A 109.5
N1 C14 H14B 109.5
H14A C14 H14B 109.5
N1 C14 H14C 109.5
H14A C14 H14C 109.5
H14B C14 H14C 109.5
N3 C15 H15A 109.5
N3 C15 H15B 109.5
H15A C15 H15B 109.5
N3 C15 H15C 109.5
H15A C15 H15C 109.5
H15B C15 H15C 109.5
N3 C16 H16A 109.5
N3 C16 H16B 109.5
H16A C16 H16B 109.5
N3 C16 H16C 109.5
H16A C16 H16C 109.5
H16B C16 H16C 109.5

loop_
_geom_bond_atom_site_label_1
_geom_bond_atom_site_label_2
_geom_bond_distance
I1 Ni1 2.5582(3)
Ni1 N2 1.8428(19)
Ni1 N3 1.9737(19)
Ni1 N1 1.974(2)
N1 C1 1.477(3)
N1 C14 1.491(3)
N1 C13 1.500(3)
N2 C7 1.380(3)
N2 C6 1.386(3)
N3 C12 1.477(3)
N3 C15 1.493(3)
N3 C16 1.493(3)
C1 C2 1.388(3)
C1 C6 1.397(3)
C2 C3 1.382(4)
C2 H2 0.9500
C3 C4 1.378(4)
C3 H3 0.9500
C4 C5 1.388(4)
C4 H4 0.9500
C5 C6 1.407(3)
C5 H5 0.9500
C7 C12 1.402(3)
C7 C8 1.407(3)
C8 C9 1.385(3)
C8 H8 0.9500
C9 C10 1.378(4)
C9 H9 0.9500
C10 C11 1.390(4)
C10 H10 0.9500
C11 C12 1.382(3)
C11 H11 0.9500
C13 H13A 0.9800
C13 H13B 0.9800
C13 H13C 0.9800
C14 H14A 0.9800
C14 H14B 0.9800
C14 H14C 0.9800
C15 H15A 0.9800
C15 H15B 0.9800
C15 H15C 0.9800
C16 H16A 0.9800
C16 H16B 0.9800
C16 H16C 0.9800

loop_
_geom_torsion_atom_site_label_1
_geom_torsion_atom_site_label_2
_geom_torsion_atom_site_label_3
_geom_torsion_atom_site_label_4
_geom_torsion
N2 Ni1 N1 C1 -1.17(15)
I1 Ni1 N1 C1 177.03(13)
N2 Ni1 N1 C14 -120.4(2)
I1 Ni1 N1 C14 57.79(19)
N2 Ni1 N1 C13 117.09(18)
I1 Ni1 N1 C13 -64.71(17)
N3 Ni1 N2 C7 4.76(17)
N1 Ni1 N2 C7 -171.75(17)
N3 Ni1 N2 C6 -178.24(17)
N1 Ni1 N2 C6 5.25(17)
N2 Ni1 N3 C12 -0.72(14)
I1 Ni1 N3 C12 -178.94(13)
N2 Ni1 N3 C15 119.81(17)
I1 Ni1 N3 C15 -58.40(16)
N2 Ni1 N3 C16 -117.53(16)
I1 Ni1 N3 C16 64.25(15)
C14 N1 C1 C2 -60.6(3)
C13 N1 C1 C2 59.2(3)
Ni1 N1 C1 C2 177.65(19)
C14 N1 C1 C6 118.8(3)
C13 N1 C1 C6 -121.4(2)
Ni1 N1 C1 C6 -2.9(2)
C6 C1 C2 C3 -3.8(4)
N1 C1 C2 C3 175.6(2)
C1 C2 C3 C4 -2.6(4)
C2 C3 C4 C5 4.0(4)
C3 C4 C5 C6 0.8(4)
C7 N2 C6 C1 168.4(2)
Ni1 N2 C6 C1 -8.3(3)
C7 N2 C6 C5 -13.7(4)
Ni1 N2 C6 C5 169.64(19)
C2 C1 C6 N2 -173.5(2)
N1 C1 C6 N2 7.1(3)
C2 C1 C6 C5 8.3(3)
N1 C1 C6 C5 -171.1(2)
C4 C5 C6 N2 175.3(2)
C4 C5 C6 C1 -6.8(3)
C6 N2 C7 C12 175.5(2)
Ni1 N2 C7 C12 -7.9(3)
C6 N2 C7 C8 -6.2(4)
Ni1 N2 C7 C8 170.4(2)
N2 C7 C8 C9 175.9(2)
C12 C7 C8 C9 -5.9(3)
C7 C8 C9 C10 1.0(4)
C8 C9 C10 C11 3.3(4)
C9 C10 C11 C12 -2.5(4)
C10 C11 C12 C7 -2.8(4)
C10 C11 C12 N3 175.4(2)
N2 C7 C12 C11 -174.7(2)
C8 C7 C12 C11 6.8(3)
N2 C7 C12 N3 7.1(3)
C8 C7 C12 N3 -171.40(19)
C15 N3 C12 C11 55.3(3)
C16 N3 C12 C11 -63.8(3)
Ni1 N3 C12 C11 178.48(19)
C15 N3 C12 C7 -126.4(2)
C16 N3 C12 C7 114.5(2)
Ni1 N3 C12 C7 -3.3(2)
